data_4113854
loop_
_publ_author_name
'Shin Kamijo'
'Tienan Jin'
'Zhibao Huo'
'Yoshinori Yamamoto'

_publ_section_title
;
 Synthesis of Triazoles from Nonactivated Terminal Alkynes via the
 Three-Component Coupling Reaction Using a Pd(0)-Cu(I) Bimetallic Catalyst
;
_journal_name_full 'Journal of the American Chemical Society'
_journal_page_first 7786
_journal_page_last 7787
_journal_paper_doi 10.1021/ja034191s
_journal_volume 125
_journal_year 2003
_chemical_formula_moiety 'C13 H16 N4 '
_chemical_formula_sum 'C13 H16 N4'
_chemical_formula_weight 228.30
_space_group_IT_number 19
_symmetry_cell_setting orthorhombic
_symmetry_Int_Tables_number 19
_symmetry_space_group_name_Hall 'P 2ac 2ab'
_symmetry_space_group_name_H-M 'P 21 21 21'
_cell_angle_alpha 90
_cell_angle_beta 90
_cell_angle_gamma 90
_cell_formula_units_Z 4
_cell_length_a 6.057(4)
_cell_length_b 8.667(6)
_cell_length_c 23.73(2)
_cell_measurement_reflns_used 4908
_cell_measurement_temperature 173.2
_cell_measurement_theta_max 27.5
_cell_measurement_theta_min 3.4
_cell_volume 1245.7(16)
_computing_cell_refinement CRYSTALCLEAR
_computing_data_collection CRYSTALCLEAR
_computing_data_reduction 'teXsan Ver. 1.11'
_computing_publication_material 'teXsan Ver. 1.11'
_computing_structure_refinement 'teXsan Ver. 1.10'
_computing_structure_solution SIR92
_diffrn_detector_area_resol_mean 14.62
_diffrn_measured_fraction_theta_full 0.9911
_diffrn_measured_fraction_theta_max 0.9911
_diffrn_measurement_device_type 'Rigaku/MSC Mercury CCD'
_diffrn_measurement_method \w
_diffrn_radiation_type 'Mo K\a'
_diffrn_radiation_wavelength 0.7107
_diffrn_reflns_av_R_equivalents 0.027
_diffrn_reflns_limit_h_max 6
_diffrn_reflns_limit_h_min -7
_diffrn_reflns_limit_k_max 11
_diffrn_reflns_limit_k_min -10
_diffrn_reflns_limit_l_max 30
_diffrn_reflns_limit_l_min -30
_diffrn_reflns_number 11663
_diffrn_reflns_theta_full 27.47
_diffrn_reflns_theta_max 27.47
_exptl_absorpt_coefficient_mu 0.076
_exptl_absorpt_correction_T_max 0.994
_exptl_absorpt_correction_T_min 0.894
_exptl_absorpt_correction_type multi-scan
_exptl_absorpt_process_details '(Jacobson, 1998)'
_exptl_crystal_colour Colorless
_exptl_crystal_density_diffrn 1.217
_exptl_crystal_description Plate
_exptl_crystal_size_max 0.200
_exptl_crystal_size_mid 0.200
_exptl_crystal_size_min 0.080
_refine_diff_density_max 0.14
_refine_diff_density_min -0.14
_refine_ls_abs_structure_Flack 2.5(6)
_refine_ls_extinction_method none
_refine_ls_goodness_of_fit_ref 1.377
_refine_ls_hydrogen_treatment noref
_refine_ls_number_parameters 155
_refine_ls_number_reflns 2427
_refine_ls_R_factor_gt 0.0445
_refine_ls_shift/su_max 0.0149
_refine_ls_structure_factor_coef F
_refine_ls_weighting_scheme unit
_refine_ls_wR_factor_ref 0.0536
_reflns_number_gt 2427
_reflns_number_total 1666
_reflns_threshold_expression F^2^>2.0\s(F^2^)
_cod_data_source_file ja034191ssi20030116_022821.cif
_cod_data_source_block yamamoto-kin
_cod_original_cell_volume 1246(1)
_cod_original_sg_symbol_H-M 'P 21 21 21 '
_cod_original_formula_sum 'C13 H16 N4 '
_cod_database_code 4113854

loop_
_symmetry_equiv_pos_as_xyz
x,y,z
1/2-x,-y,1/2+z
1/2+x,1/2-y,-z
-x,1/2+y,1/2-z

loop_
_atom_site_label
_atom_site_type_symbol
_atom_site_fract_x
_atom_site_fract_y
_atom_site_fract_z
_atom_site_U_iso_or_equiv
_atom_site_adp_type
_atom_site_occupancy
_atom_site_calc_flag
N(1) N 0.3708(3) 0.4043(2) 0.31235(7) 0.0326(4) Uani 1.00 d
N(2) N 0.5140(3) 0.3007(2) 0.29398(7) 0.0290(4) Uani 1.00 d
N(3) N 0.5681(3) 0.1888(2) 0.33033(7) 0.0286(4) Uani 1.00 d
N(4) N 0.4832(3) -0.1332(2) 0.57749(7) 0.0309(4) Uani 1.00 d
C(1) C 0.3237(4) 0.3554(2) 0.36463(9) 0.0316(5) Uani 1.00 d
C(2) C 0.4465(3) 0.2216(2) 0.37629(8) 0.0250(4) Uani 1.00 d
C(3) C 0.4542(3) 0.1280(2) 0.42765(8) 0.0250(4) Uani 1.00 d
C(4) C 0.2973(3) 0.1465(2) 0.47008(9) 0.0277(5) Uani 1.00 d
C(5) C 0.3054(3) 0.0606(2) 0.51907(8) 0.0281(5) Uani 1.00 d
C(6) C 0.4726(3) -0.0496(2) 0.52824(8) 0.0251(4) Uani 1.00 d
C(7) C 0.6309(3) -0.0683(2) 0.48532(8) 0.0290(5) Uani 1.00 d
C(8) C 0.6207(3) 0.0193(2) 0.43637(8) 0.0295(5) Uani 1.00 d
C(9) C 0.3186(4) -0.1142(3) 0.62103(9) 0.0388(6) Uani 1.00 d
C(10) C 0.6516(4) -0.2489(3) 0.58515(9) 0.0365(6) Uani 1.00 d
C(11) C 0.6216(4) 0.3138(3) 0.23863(9) 0.0325(5) Uani 1.00 d
C(12) C 0.8532(3) 0.3731(2) 0.24433(8) 0.0302(5) Uani 1.00 d
C(13) C 0.9342(4) 0.4876(3) 0.21547(10) 0.0393(6) Uani 1.00 d
H(1) H 0.1699 0.2273 0.4683 0.0398 Uiso 1.00 calc
H(2) H 0.1761 0.0792 0.5448 0.0398 Uiso 1.00 calc
H(3) H 0.7372 -0.1672 0.4944 0.0398 Uiso 1.00 calc
H(4) H 0.7282 0.0065 0.4040 0.0398 Uiso 1.00 calc
H(5) H 0.2104 0.4066 0.3897 0.0398 Uiso 1.00 calc
H(6) H 0.4985 0.3859 0.2172 0.0398 Uiso 1.00 calc
H(7) H 0.6277 0.2089 0.2240 0.0398 Uiso 1.00 calc
H(8) H 0.9271 0.3210 0.2737 0.0398 Uiso 1.00 calc
H(9) H 0.8469 0.5350 0.1862 0.0496 Uiso 1.00 calc
H(10) H 1.0769 0.5281 0.2230 0.0496 Uiso 1.00 calc
H(11) H 0.1744 -0.1229 0.6045 0.0490 Uiso 1.00 calc
H(12) H 0.3350 -0.1913 0.6489 0.0490 Uiso 1.00 calc
H(13) H 0.3295 -0.0193 0.6374 0.0332 Uiso 1.00 calc
H(14) H 0.6277 -0.2999 0.6197 0.0469 Uiso 1.00 calc
H(15) H 0.6692 -0.3277 0.5555 0.0332 Uiso 1.00 calc
H(16) H 0.7921 -0.1952 0.5874 0.0469 Uiso 1.00 calc

loop_
_atom_site_aniso_label
_atom_site_aniso_U_11
_atom_site_aniso_U_22
_atom_site_aniso_U_33
_atom_site_aniso_U_12
_atom_site_aniso_U_13
_atom_site_aniso_U_23
N(1) 0.0319(9) 0.0314(9) 0.0345(8) 0.0058(7) -0.0018(8) 0.0005(7)
N(2) 0.0286(9) 0.0305(9) 0.0281(8) 0.0008(7) -0.0005(7) 0.0011(7)
N(3) 0.0296(9) 0.0273(8) 0.0288(8) 0.0020(7) 0.0011(7) 0.0006(7)
N(4) 0.0330(9) 0.0327(9) 0.0269(8) 0.0050(8) 0.0021(7) -0.0001(7)
C(1) 0.030(1) 0.031(1) 0.0341(9) 0.0061(9) -0.0004(9) -0.0025(8)
C(2) 0.0212(9) 0.0252(9) 0.0285(9) -0.0010(7) -0.0014(7) -0.0047(7)
C(3) 0.0248(9) 0.0230(9) 0.0271(8) -0.0020(7) -0.0022(7) -0.0030(7)
C(4) 0.0244(10) 0.0252(10) 0.0335(10) 0.0051(8) 0.0016(8) -0.0045(8)
C(5) 0.0246(9) 0.0296(10) 0.0300(9) 0.0036(7) 0.0044(8) -0.0063(8)
C(6) 0.0260(9) 0.0231(9) 0.0262(8) -0.0024(7) -0.0006(7) -0.0056(7)
C(7) 0.0260(10) 0.029(1) 0.0317(9) 0.0065(8) 0.0025(8) -0.0017(8)
C(8) 0.0266(9) 0.031(1) 0.0306(9) 0.0043(8) 0.0065(8) -0.0018(8)
C(9) 0.040(1) 0.044(1) 0.032(1) 0.001(1) 0.0074(9) 0.001(1)
C(10) 0.041(1) 0.035(1) 0.034(1) 0.010(1) 0.0013(10) 0.0034(9)
C(11) 0.0345(10) 0.036(1) 0.0273(9) -0.0037(9) -0.0012(8) -0.0011(9)
C(12) 0.0327(9) 0.0307(10) 0.0273(9) 0.0040(8) -0.0009(9) -0.0024(8)
C(13) 0.039(1) 0.033(1) 0.046(1) -0.0007(10) -0.0012(10) 0.0024(9)

loop_
_atom_type_symbol
_atom_type_description
_atom_type_scat_dispersion_real
_atom_type_scat_dispersion_imag
_atom_type_scat_source
C C 0.003 0.002
;International Tables for Crystallography
(1992, Vol. C, Tables 4.2.6.8 and 6.1.1.1)
;
H H 0.000 0.000
;International Tables for Crystallography
(1992, Vol. C, Table 6.1.1.2)
;
N N 0.006 0.003
;International Tables for Crystallography
(1992, Vol. C, Tables 4.2.6.8 and 6.1.1.1)
;

loop_
_geom_angle_atom_site_label_1
_geom_angle_atom_site_label_2
_geom_angle_atom_site_label_3
_geom_angle
_geom_angle_publ_flag
N(2) N(1) C(1) 103.2(2) yes
N(1) N(2) N(3) 116.1(2) yes
N(1) N(2) C(11) 122.2(2) yes
N(3) N(2) C(11) 121.6(2) yes
N(2) N(3) C(2) 103.6(2) yes
C(6) N(4) C(9) 121.0(2) yes
C(6) N(4) C(10) 120.4(2) yes
C(9) N(4) C(10) 118.5(2) yes
N(1) C(1) C(2) 109.3(2) yes
N(3) C(2) C(1) 107.7(2) yes
N(3) C(2) C(3) 122.7(2) yes
C(1) C(2) C(3) 129.6(2) yes
C(2) C(3) C(4) 121.1(2) yes
C(2) C(3) C(8) 121.3(2) yes
C(4) C(3) C(8) 117.6(2) yes
C(3) C(4) C(5) 121.5(2) yes
C(4) C(5) C(6) 121.4(2) yes
N(4) C(6) C(5) 121.4(2) yes
N(4) C(6) C(7) 121.4(2) yes
C(5) C(6) C(7) 117.1(2) yes
C(6) C(7) C(8) 120.8(2) yes
C(3) C(8) C(7) 121.7(2) yes
N(2) C(11) C(12) 111.1(2) yes
C(11) C(12) C(13) 124.5(2) yes
N(1) C(1) H(5) 123.3 no
C(2) C(1) H(5) 127.3 no
C(3) C(4) H(1) 123.6 no
C(5) C(4) H(1) 114.9 no
C(4) C(5) H(2) 113.4 no
C(6) C(5) H(2) 125.0 no
C(6) C(7) H(3) 110.4 no
C(8) C(7) H(3) 128.3 no
C(3) C(8) H(4) 115.2 no
C(7) C(8) H(4) 123.1 no
N(4) C(9) H(11) 109.1 no
N(4) C(9) H(12) 110.3 no
N(4) C(9) H(13) 111.0 no
H(11) C(9) H(12) 109.0 no
H(11) C(9) H(13) 108.1 no
H(12) C(9) H(13) 109.4 no
N(4) C(10) H(14) 109.1 no
N(4) C(10) H(15) 117.9 no
N(4) C(10) H(16) 107.1 no
H(14) C(10) H(15) 108.2 no
H(14) C(10) H(16) 108.2 no
H(15) C(10) H(16) 106.0 no
N(2) C(11) H(6) 99.1 no
N(2) C(11) H(7) 105.3 no
C(12) C(11) H(6) 118.8 no
C(12) C(11) H(7) 108.4 no
H(6) C(11) H(7) 113.1 no
C(11) C(12) H(8) 110.3 no
C(13) C(12) H(8) 125.1 no
C(12) C(13) H(9) 119.8 no
C(12) C(13) H(10) 121.7 no
H(9) C(13) H(10) 118.4 no

loop_
_geom_bond_atom_site_label_1
_geom_bond_atom_site_label_2
_geom_bond_distance
_geom_bond_publ_flag
N(1) N(2) 1.323(3) yes
N(1) C(1) 1.342(3) yes
N(2) N(3) 1.338(3) yes
N(2) C(11) 1.471(3) yes
N(3) C(2) 1.346(3) yes
N(4) C(6) 1.377(3) yes
N(4) C(9) 1.446(3) yes
N(4) C(10) 1.442(3) yes
C(1) C(2) 1.405(3) yes
C(2) C(3) 1.465(3) yes
C(3) C(4) 1.393(3) yes
C(3) C(8) 1.396(3) yes
C(4) C(5) 1.381(3) yes
C(5) C(6) 1.409(3) yes
C(6) C(7) 1.408(3) yes
C(7) C(8) 1.389(3) yes
C(11) C(12) 1.500(4) yes
C(12) C(13) 1.302(4) yes
C(1) H(5) 1.011 no
C(4) H(1) 1.043 no
C(5) H(2) 1.006 no
C(7) H(3) 1.094 no
C(8) H(4) 1.014 no
C(9) H(11) 0.960 no
C(9) H(12) 0.945 no
C(9) H(13) 0.913 no
C(10) H(14) 0.944 no
C(10) H(15) 0.986 no
C(10) H(16) 0.971 no
C(11) H(6) 1.098 no
C(11) H(7) 0.974 no
C(12) H(8) 0.944 no
C(13) H(9) 0.965 no
C(13) H(10) 0.950 no

loop_
_cod_related_entry_id
_cod_related_entry_database
_cod_related_entry_code
1 ChemSpider 9911030
